data_1554436
loop_
_publ_author_name
'Sun, Jun'
'Mou, Chengli'
'Liu, Changyi'
'Huang, Ruoyan'
'Zhang, Shupeng'
'Zheng, Pengcheng'
'Chi, Yonggui Robin'

_publ_section_title
;
 Enantioselective access to multi-cyclic \a-amino phosphonates via
 carbene-catalyzed cycloaddition reactions between enals and six-membered
 cyclic imines
;
_journal_issue 20
_journal_name_full 'Organic Chemistry Frontiers'
_journal_page_first 2992
_journal_paper_doi 10.1039/C8QO00877A
_journal_volume 5
_journal_year 2018
_chemical_absolute_configuration ad
_chemical_formula_sum 'C21 H21 Br N O7 P S'
_chemical_formula_weight 542.33
_space_group_crystal_system orthorhombic
_space_group_IT_number 19
_space_group_name_Hall 'P 2ac 2ab'
_space_group_name_H-M_alt 'P 21 21 21'
_atom_sites_solution_hydrogens geom
_atom_sites_solution_primary dual
_audit_update_record
;
2018-07-06 deposited with the CCDC.
2018-09-13 downloaded from the CCDC.
;
_cell_angle_alpha 90
_cell_angle_beta 90
_cell_angle_gamma 90
_cell_formula_units_Z 4
_cell_length_a 8.8385(5)
_cell_length_b 14.3341(9)
_cell_length_c 17.8495(11)
_cell_measurement_reflns_used 5297
_cell_measurement_temperature 100.(2)
_cell_measurement_theta_max 28.8741
_cell_measurement_theta_min 2.5715
_cell_volume 2261.4(2)
_computing_cell_refinement 'SAINT V8.38A (Bruker AXS Inc., 2017)'
_computing_data_collection 'APEX3 (Bruker AXS Inc., 2017)'
_computing_data_reduction 'SAINT V8.38A (Bruker AXS Inc., 2017)'
_computing_publication_material 'APEX3 (Bruker AXS Inc., 2017)'
_computing_structure_refinement 'SHELXL-2016/6 (Sheldrick, 2016)'
_computing_structure_solution 'XT, VERSION 2014/5'
_diffrn_ambient_temperature 100.(2)
_diffrn_detector_area_resol_mean 7.4074
_diffrn_measured_fraction_theta_full 0.999
_diffrn_measured_fraction_theta_max 0.999
_diffrn_measurement_device_type 'Photon II CPADs detector'
_diffrn_measurement_method 'phi and omega scans'
_diffrn_radiation_monochromator 'Multilayer Mirror'
_diffrn_radiation_type MoK\a
_diffrn_radiation_wavelength 0.71073
_diffrn_reflns_av_R_equivalents 0.0780
_diffrn_reflns_av_unetI/netI 0.0927
_diffrn_reflns_limit_h_max 12
_diffrn_reflns_limit_h_min -12
_diffrn_reflns_limit_k_max 19
_diffrn_reflns_limit_k_min -19
_diffrn_reflns_limit_l_max 23
_diffrn_reflns_limit_l_min -24
_diffrn_reflns_number 24245
_diffrn_reflns_theta_full 29.58
_diffrn_reflns_theta_max 29.58
_diffrn_reflns_theta_min 2.57
_diffrn_source 'Incoatec microfocus source'
_diffrn_source_type 'Bruker D8 Quest'
_exptl_absorpt_coefficient_mu 2.024
_exptl_absorpt_correction_T_max 0.89
_exptl_absorpt_correction_T_min 0.69
_exptl_absorpt_correction_type multi-scan
_exptl_absorpt_process_details
;
SADABS-2016/2 - Bruker AXS area detector scaling and absorption correction
;
_exptl_crystal_colour colourless
_exptl_crystal_density_diffrn 1.593
_exptl_crystal_density_method 'not measured'
_exptl_crystal_description needle
_exptl_crystal_F_000 1104
_exptl_crystal_size_max 0.440
_exptl_crystal_size_mid 0.080
_exptl_crystal_size_min 0.060
_refine_diff_density_max 0.428
_refine_diff_density_min -0.670
_refine_ls_abs_structure_details
;

Flack x determined using 1561 quotients [(I+)-(I-)]/[(I+)+(I-)]
(Parsons, Flack and Wagner, Acta Cryst. B69 (2013) 249-259).
;
_refine_ls_abs_structure_Flack 0.011(7)
_refine_ls_extinction_method none
_refine_ls_goodness_of_fit_ref 0.948
_refine_ls_hydrogen_treatment constr
_refine_ls_matrix_type full
_refine_ls_number_parameters 291
_refine_ls_number_reflns 6347
_refine_ls_number_restraints 0
_refine_ls_restrained_S_all 0.948
_refine_ls_R_factor_all 0.0765
_refine_ls_R_factor_gt 0.0451
_refine_ls_shift/su_max 0.000
_refine_ls_shift/su_mean 0.000
_refine_ls_structure_factor_coef Fsqd
_refine_ls_weighting_details 'w=1/[\s^2^(Fo^2^)+(0.0373P)^2^] where P=(Fo^2^+2Fc^2^)/3'
_refine_ls_weighting_scheme calc
_refine_ls_wR_factor_gt 0.0859
_refine_ls_wR_factor_ref 0.0981
_reflns_number_gt 4609
_reflns_number_total 6347
_reflns_threshold_expression 'I > 2\s(I)'
_cod_data_source_file c8qo00877a2.cif
_cod_data_source_block cyg219m
_cod_depositor_comments
;
The following automatic conversions were performed:

data item '_exptl_absorpt_correction_type' value 'Multi-Scan' was
changed to 'multi-scan' in accordance with the
/home/saulius/struct/COD-crude-data/automatic-downloads/DataCite-retrospective/RSC/depositions/lib/dictionaries/cif_core.dic
dictionary named 'cif_core.dic' version 2.4.2 last updated on
2011-04-26.

Automatic conversion script
Id: cif_fix_values 6909 2019-04-08 15:41:33Z antanas 
;
_cod_database_code 1554436

loop_
_space_group_symop_operation_xyz
'x, y, z'
'-x+1/2, -y, z+1/2'
'-x, y+1/2, -z+1/2'
'x+1/2, -y+1/2, -z'

loop_
_atom_site_type_symbol
_atom_site_label
_atom_site_fract_x
_atom_site_fract_y
_atom_site_fract_z
_atom_site_U_iso_or_equiv
_atom_site_adp_type
_atom_site_calc_flag
_atom_site_refinement_flags_adp
_atom_site_refinement_flags_posn
_atom_site_occupancy
Br Br1 1.18925(5) 0.74568(4) 0.05949(3) 0.03148(15) Uani d . . 1
C C1 0.4101(5) 0.6641(3) 0.3203(3) 0.0139(9) Uani d . . 1
C C2 0.5040(5) 0.6788(3) 0.2484(3) 0.0163(9) Uani d . . 1
H H2A 0.43717 0.669796 0.204488 0.02 Uiso calc U R 1
H H2B 0.540418 0.74408 0.247377 0.02 Uiso calc U R 1
C C3 0.6379(5) 0.6147(3) 0.2409(3) 0.0169(10) Uani d . . 1
C C4 0.6298(5) 0.5299(3) 0.2717(3) 0.0189(10) Uani d . . 1
H H4 0.716312 0.490733 0.26915 0.023 Uiso calc U R 1
C C5 0.4952(5) 0.4946(3) 0.3088(3) 0.0178(10) Uani d . . 1
C C6 0.7678(5) 0.6462(3) 0.1959(3) 0.0164(10) Uani d . . 1
C C7 0.9060(5) 0.5975(3) 0.1992(3) 0.0202(11) Uani d . . 1
H H7 0.913947 0.543938 0.230359 0.024 Uiso calc U R 1
C C8 1.0297(5) 0.6257(3) 0.1582(3) 0.0230(11) Uani d . . 1
H H8 1.122592 0.592547 0.161233 0.028 Uiso calc U R 1
C C9 1.0164(5) 0.7030(3) 0.1127(3) 0.0208(10) Uani d . . 1
C C10 0.8837(4) 0.7527(4) 0.1073(3) 0.0193(9) Uani d . . 1
H H10 0.877307 0.805823 0.075639 0.023 Uiso calc U R 1
C C11 0.7587(5) 0.7238(3) 0.1491(3) 0.0174(10) Uani d . . 1
H H11 0.66629 0.757402 0.145502 0.021 Uiso calc U R 1
C C12 0.2578(5) 0.7123(3) 0.3125(3) 0.0176(10) Uani d . . 1
C C13 0.1365(5) 0.6822(3) 0.3547(3) 0.0161(10) Uani d . . 1
C C14 -0.0059(5) 0.7224(3) 0.3529(3) 0.0201(10) Uani d . . 1
H H14 -0.086225 0.699018 0.382931 0.024 Uiso calc U R 1
C C15 -0.0268(5) 0.7978(3) 0.3057(3) 0.0221(11) Uani d . . 1
H H15 -0.123047 0.827118 0.302921 0.026 Uiso calc U R 1
C C16 0.0919(5) 0.8311(3) 0.2623(3) 0.0205(11) Uani d . . 1
H H16 0.076295 0.882805 0.229967 0.025 Uiso calc U R 1
C C17 0.2344(5) 0.7889(3) 0.2660(3) 0.0178(10) Uani d . . 1
H H17 0.31538 0.812613 0.236626 0.021 Uiso calc U R 1
C C18 0.6310(6) 0.8742(3) 0.4221(3) 0.0228(12) Uani d . . 1
H H18A 0.73524 0.861732 0.439746 0.027 Uiso calc U R 1
H H18B 0.563835 0.877791 0.466447 0.027 Uiso calc U R 1
C C19 0.6264(6) 0.9641(4) 0.3801(3) 0.0289(12) Uani d . . 1
H H19A 0.690279 0.959349 0.335407 0.043 Uiso calc U R 1
H H19B 0.664007 1.014491 0.412272 0.043 Uiso calc U R 1
H H19C 0.522053 0.977655 0.365129 0.043 Uiso calc U R 1
C C20 0.6473(6) 0.5942(4) 0.4981(3) 0.0290(13) Uani d . . 1
H H20A 0.709695 0.633418 0.531765 0.035 Uiso calc U R 1
H H20B 0.546227 0.586343 0.521141 0.035 Uiso calc U R 1
C C21 0.7193(8) 0.5029(5) 0.4876(4) 0.055(2) Uani d . . 1
H H21A 0.65982 0.465918 0.451997 0.082 Uiso calc U R 1
H H21B 0.724253 0.47021 0.535714 0.082 Uiso calc U R 1
H H21C 0.821863 0.511616 0.467916 0.082 Uiso calc U R 1
N N1 0.3862(4) 0.5604(3) 0.3309(2) 0.0170(9) Uani d . . 1
O O1 0.4720(4) 0.4117(2) 0.3198(2) 0.0221(8) Uani d . . 1
O O2 0.1602(3) 0.6069(2) 0.40431(19) 0.0200(7) Uani d . . 1
O O3 0.2718(3) 0.4629(2) 0.4368(2) 0.0238(8) Uani d . . 1
O O4 0.1387(3) 0.4766(2) 0.3158(2) 0.0223(8) Uani d . . 1
O O5 0.3984(3) 0.7268(2) 0.46855(18) 0.0207(8) Uani d . . 1
O O6 0.5810(4) 0.7989(2) 0.37276(19) 0.0209(7) Uani d . . 1
O O7 0.6328(3) 0.6392(2) 0.42426(19) 0.0213(8) Uani d . . 1
P P1 0.50284(13) 0.71035(8) 0.40636(7) 0.0153(2) Uani d . . 1
S S1 0.23311(12) 0.51548(8) 0.37245(7) 0.0174(3) Uani d . . 1

loop_
_atom_site_aniso_label
_atom_site_aniso_U_11
_atom_site_aniso_U_22
_atom_site_aniso_U_33
_atom_site_aniso_U_12
_atom_site_aniso_U_13
_atom_site_aniso_U_23
Br1 0.0261(2) 0.0312(3) 0.0372(3) -0.0019(3) 0.0162(2) 0.0020(3)
C1 0.0103(19) 0.012(2) 0.019(3) 0.0011(16) 0.0025(17) 0.0021(19)
C2 0.016(2) 0.014(2) 0.019(2) -0.0008(19) -0.0009(19) 0.0000(19)
C3 0.016(2) 0.017(2) 0.017(3) 0.0010(18) -0.0007(18) 0.001(2)
C4 0.016(2) 0.015(2) 0.026(3) 0.0034(18) 0.005(2) -0.002(2)
C5 0.019(2) 0.013(2) 0.022(3) 0.0009(19) -0.002(2) 0.0001(19)
C6 0.014(2) 0.017(2) 0.018(2) -0.0013(18) 0.0013(18) -0.0033(19)
C7 0.018(2) 0.017(2) 0.026(3) 0.0011(19) 0.002(2) 0.001(2)
C8 0.016(2) 0.021(3) 0.032(3) 0.0066(19) 0.003(2) 0.000(2)
C9 0.021(2) 0.022(2) 0.020(3) -0.004(2) 0.009(2) -0.004(2)
C10 0.019(2) 0.021(2) 0.018(2) 0.000(2) 0.0008(17) -0.001(2)
C11 0.0115(19) 0.020(3) 0.020(2) 0.0030(17) -0.0006(17) -0.001(2)
C12 0.014(2) 0.018(2) 0.021(2) -0.0007(18) -0.0010(18) -0.004(2)
C13 0.016(2) 0.016(2) 0.016(3) -0.0020(18) -0.0021(18) -0.0005(19)
C14 0.0144(19) 0.022(3) 0.024(3) -0.0002(19) 0.0033(19) -0.004(2)
C15 0.015(2) 0.022(3) 0.029(3) 0.000(2) -0.003(2) -0.005(2)
C16 0.022(2) 0.014(2) 0.026(3) 0.0037(19) -0.005(2) 0.000(2)
C17 0.015(2) 0.015(2) 0.023(3) 0.0019(18) 0.0028(18) -0.001(2)
C18 0.023(2) 0.021(3) 0.025(3) -0.005(2) -0.004(2) -0.005(2)
C19 0.038(3) 0.021(3) 0.028(3) -0.005(2) -0.002(2) -0.003(2)
C20 0.032(3) 0.032(3) 0.023(3) 0.008(2) -0.008(2) 0.008(2)
C21 0.076(5) 0.041(4) 0.046(4) 0.021(4) -0.014(4) 0.009(3)
N1 0.0148(18) 0.012(2) 0.025(2) -0.0018(15) 0.0007(16) -0.0004(17)
O1 0.0206(17) 0.0156(17) 0.030(2) 0.0006(14) 0.0032(15) 0.0019(15)
O2 0.0188(16) 0.0198(17) 0.0213(18) -0.0013(13) 0.0034(14) 0.0019(15)
O3 0.0252(17) 0.0232(18) 0.0230(19) 0.0009(14) 0.0037(15) 0.0101(16)
O4 0.0167(16) 0.0218(19) 0.028(2) -0.0045(14) -0.0043(14) -0.0035(16)
O5 0.0159(15) 0.028(2) 0.0188(17) 0.0001(14) 0.0010(13) -0.0022(15)
O6 0.0248(17) 0.0177(17) 0.0203(19) -0.0086(14) -0.0016(15) -0.0002(15)
O7 0.0181(16) 0.0270(19) 0.019(2) 0.0051(14) -0.0028(14) 0.0011(15)
P1 0.0128(5) 0.0156(6) 0.0176(6) -0.0010(5) -0.0003(5) -0.0001(5)
S1 0.0143(5) 0.0166(6) 0.0214(6) -0.0030(4) 0.0016(5) 0.0017(5)

loop_
_atom_type_symbol
_atom_type_description
_atom_type_scat_dispersion_real
_atom_type_scat_dispersion_imag
_atom_type_scat_source
C C 0.0033 0.0016 'International Tables Vol C Tables 4.2.6.8 and 6.1.1.4'
H H 0.0000 0.0000 'International Tables Vol C Tables 4.2.6.8 and 6.1.1.4'
Br Br -0.2901 2.4595 'International Tables Vol C Tables 4.2.6.8 and 6.1.1.4'
N N 0.0061 0.0033 'International Tables Vol C Tables 4.2.6.8 and 6.1.1.4'
O O 0.0106 0.0060 'International Tables Vol C Tables 4.2.6.8 and 6.1.1.4'
P P 0.1023 0.0942 'International Tables Vol C Tables 4.2.6.8 and 6.1.1.4'
S S 0.1246 0.1234 'International Tables Vol C Tables 4.2.6.8 and 6.1.1.4'

loop_
_geom_angle_atom_site_label_1
_geom_angle_atom_site_label_2
_geom_angle_atom_site_label_3
_geom_angle
N1 C1 C12 109.5(3)
N1 C1 C2 108.3(4)
C12 C1 C2 109.8(4)
N1 C1 P1 107.9(3)
C12 C1 P1 107.6(3)
C2 C1 P1 113.6(3)
C3 C2 C1 114.5(4)
C3 C2 H2A 108.6
C1 C2 H2A 108.6
C3 C2 H2B 108.6
C1 C2 H2B 108.6
H2A C2 H2B 107.6
C4 C3 C6 123.0(4)
C4 C3 C2 118.5(4)
C6 C3 C2 118.4(4)
C3 C4 C5 123.3(4)
C3 C4 H4 118.4
C5 C4 H4 118.4
O1 C5 N1 119.5(4)
O1 C5 C4 123.4(4)
N1 C5 C4 117.1(4)
C11 C6 C7 118.1(4)
C11 C6 C3 121.8(4)
C7 C6 C3 120.1(4)
C8 C7 C6 121.4(5)
C8 C7 H7 119.3
C6 C7 H7 119.3
C7 C8 C9 118.8(4)
C7 C8 H8 120.6
C9 C8 H8 120.6
C10 C9 C8 122.0(4)
C10 C9 Br1 118.9(4)
C8 C9 Br1 119.0(4)
C9 C10 C11 118.9(5)
C9 C10 H10 120.5
C11 C10 H10 120.5
C6 C11 C10 120.8(4)
C6 C11 H11 119.6
C10 C11 H11 119.6
C13 C12 C17 117.2(4)
C13 C12 C1 119.8(4)
C17 C12 C1 123.0(4)
C12 C13 C14 124.4(4)
C12 C13 O2 117.8(4)
C14 C13 O2 117.8(4)
C15 C14 C13 117.4(4)
C15 C14 H14 121.3
C13 C14 H14 121.3
C14 C15 C16 120.5(4)
C14 C15 H15 119.8
C16 C15 H15 119.8
C15 C16 C17 120.4(5)
C15 C16 H16 119.8
C17 C16 H16 119.8
C12 C17 C16 120.2(4)
C12 C17 H17 119.9
C16 C17 H17 119.9
O6 C18 C19 109.1(4)
O6 C18 H18A 109.9
C19 C18 H18A 109.9
O6 C18 H18B 109.9
C19 C18 H18B 109.9
H18A C18 H18B 108.3
C18 C19 H19A 109.5
C18 C19 H19B 109.5
H19A C19 H19B 109.5
C18 C19 H19C 109.5
H19A C19 H19C 109.5
H19B C19 H19C 109.5
C21 C20 O7 108.3(5)
C21 C20 H20A 110.0
O7 C20 H20A 110.0
C21 C20 H20B 110.0
O7 C20 H20B 110.0
H20A C20 H20B 108.4
C20 C21 H21A 109.5
C20 C21 H21B 109.5
H21A C21 H21B 109.5
C20 C21 H21C 109.5
H21A C21 H21C 109.5
H21B C21 H21C 109.5
C5 N1 C1 121.9(4)
C5 N1 S1 114.9(3)
C1 N1 S1 123.1(3)
C13 O2 S1 118.2(3)
C18 O6 P1 120.1(3)
C20 O7 P1 122.0(3)
O5 P1 O6 116.1(2)
O5 P1 O7 114.34(19)
O6 P1 O7 106.36(18)
O5 P1 C1 113.90(19)
O6 P1 C1 99.6(2)
O7 P1 C1 105.00(19)
O3 S1 O4 120.6(2)
O3 S1 O2 104.5(2)
O4 S1 O2 110.08(19)
O3 S1 N1 111.7(2)
O4 S1 N1 108.1(2)
O2 S1 N1 99.91(19)

loop_
_geom_bond_atom_site_label_1
_geom_bond_atom_site_label_2
_geom_bond_distance
Br1 C9 1.900(4)
C1 N1 1.514(6)
C1 C12 1.519(6)
C1 C2 1.542(6)
C1 P1 1.864(5)
C2 C3 1.504(6)
C2 H2A 0.99
C2 H2B 0.99
C3 C4 1.336(6)
C3 C6 1.472(6)
C4 C5 1.452(7)
C4 H4 0.95
C5 O1 1.221(5)
C5 N1 1.405(6)
C6 C11 1.394(6)
C6 C7 1.408(6)
C7 C8 1.377(6)
C7 H7 0.95
C8 C9 1.379(7)
C8 H8 0.95
C9 C10 1.375(6)
C10 C11 1.396(6)
C10 H10 0.95
C11 H11 0.95
C12 C13 1.379(6)
C12 C17 1.393(6)
C13 C14 1.385(6)
C13 O2 1.412(6)
C14 C15 1.384(7)
C14 H14 0.95
C15 C16 1.388(7)
C15 H15 0.95
C16 C17 1.398(6)
C16 H16 0.95
C17 H17 0.95
C18 O6 1.461(6)
C18 C19 1.492(7)
C18 H18A 0.99
C18 H18B 0.99
C19 H19A 0.98
C19 H19B 0.98
C19 H19C 0.98
C20 C21 1.467(8)
C20 O7 1.473(6)
C20 H20A 0.99
C20 H20B 0.99
C21 H21A 0.98
C21 H21B 0.98
C21 H21C 0.98
N1 S1 1.671(4)
O2 S1 1.567(3)
O3 S1 1.416(4)
O4 S1 1.424(3)
O5 P1 1.463(3)
O6 P1 1.564(3)
O7 P1 1.569(3)
